data_7006845
loop_
_publ_author_name
'Gehrhus, Barbara'
'Hitchcock, Peter B.'
'Pongtavornpinyo, Ruti'
'Zhang, Lihong'

_publ_section_title
;
 Insights into the making of a stable silylene.
;
_journal_issue 15
_journal_name_full 'Dalton transactions (Cambridge, England : 2003)'
_journal_page_first 1847
_journal_page_last 1857
_journal_paper_doi 10.1039/b514666f
_journal_year 2006
_chemical_compound_source 'synthesis as described'
_chemical_formula_moiety 'C38 H70 N4 Si4'
_chemical_formula_sum 'C38 H70 N4 Si4'
_chemical_formula_weight 695.34
_chemical_name_systematic
;
?
;
_space_group_IT_number 14
_symmetry_cell_setting monoclinic
_symmetry_Int_Tables_number 14
_symmetry_space_group_name_Hall '-P 2yn'
_symmetry_space_group_name_H-M 'P 1 21/n 1'
_atom_sites_solution_hydrogens geom
_atom_sites_solution_primary direct
_atom_sites_solution_secondary difmap
_audit_conform_dict_location ftp://ftp.iucr.org/pub/cif_core.dic
_audit_conform_dict_name cif_core.dic
_audit_conform_dict_version 2.2
_audit_creation_date 2003-04-04T09:23:33-00:00
_audit_creation_method 'WinGX routine CIF_UPDATE'
_cell_angle_alpha 90
_cell_angle_beta 93.993(1)
_cell_angle_gamma 90
_cell_formula_units_Z 2
_cell_length_a 11.0126(2)
_cell_length_b 10.7343(2)
_cell_length_c 17.9366(4)
_cell_measurement_reflns_used 73077
_cell_measurement_temperature 173(2)
_cell_measurement_theta_max 27.485
_cell_measurement_theta_min 3.705
_cell_measurement_wavelength 0.71073
_cell_volume 2115.18(7)
_computing_cell_refinement 'HKL Scalepack (Otwinowski & Minor 1997)'
_computing_data_collection 'Collect (Nonius BV, 1997-2000)'
_computing_data_reduction 'HKL Denzo and Scalepack (Otwinowski & Minor 1997)'
_computing_molecular_graphics 'Ortep-3 for Windows (Farrugia, 1997)'
_computing_publication_material 'WinGX publication routines (Farrugia, 1999)'
_computing_structure_refinement 'SHELXL-97 (Sheldrick, 1997)'
_computing_structure_solution 'SHELXS-97 (Sheldrick, 1997)'
_diffrn_ambient_temperature 173(2)
_diffrn_detector 'CCD plate'
_diffrn_measured_fraction_theta_full 0.99
_diffrn_measured_fraction_theta_max 0.99
_diffrn_measurement_device '95mm CCD camera on \k-goniostat'
_diffrn_measurement_device_type KappaCCD
_diffrn_measurement_method 'CCD rotation images, thick slices'
_diffrn_orient_matrix_type 'by Nonius Collect from scalepack cell'
_diffrn_orient_matrix_UB_11 -0.290956E-1
_diffrn_orient_matrix_UB_12 -0.57648E-2
_diffrn_orient_matrix_UB_13 0.514704E-1
_diffrn_orient_matrix_UB_21 0.852764E-1
_diffrn_orient_matrix_UB_22 0.120106E-1
_diffrn_orient_matrix_UB_23 0.217732E-1
_diffrn_orient_matrix_UB_31 -0.129276E-1
_diffrn_orient_matrix_UB_32 0.922018E-1
_diffrn_orient_matrix_UB_33 0.3818E-3
_diffrn_radiation_monochromator graphite
_diffrn_radiation_probe x-ray
_diffrn_radiation_type MoK\a
_diffrn_radiation_wavelength 0.71073
_diffrn_reflns_av_R_equivalents 0.0574
_diffrn_reflns_av_unetI/netI 0.0343
_diffrn_reflns_limit_h_max 14
_diffrn_reflns_limit_h_min -11
_diffrn_reflns_limit_k_max 13
_diffrn_reflns_limit_k_min -13
_diffrn_reflns_limit_l_max 23
_diffrn_reflns_limit_l_min -23
_diffrn_reflns_number 25773
_diffrn_reflns_theta_full 27.48
_diffrn_reflns_theta_max 27.48
_diffrn_reflns_theta_min 3.71
_diffrn_source 'Enraf Nonius FR590'
_exptl_absorpt_coefficient_mu 0.17
_exptl_absorpt_correction_type none
_exptl_crystal_colour yellow
_exptl_crystal_density_diffrn 1.092
_exptl_crystal_density_method 'not measured'
_exptl_crystal_description prism
_exptl_crystal_F_000 764
_exptl_crystal_size_max 0.3
_exptl_crystal_size_mid 0.25
_exptl_crystal_size_min 0.2
_refine_diff_density_max 0.387
_refine_diff_density_min -0.36
_refine_diff_density_rms 0.047
_refine_ls_extinction_method none
_refine_ls_goodness_of_fit_ref 1.058
_refine_ls_hydrogen_treatment riding
_refine_ls_matrix_type full
_refine_ls_number_parameters 208
_refine_ls_number_reflns 4801
_refine_ls_number_restraints 0
_refine_ls_restrained_S_all 1.058
_refine_ls_R_factor_all 0.0522
_refine_ls_R_factor_gt 0.0436
_refine_ls_shift/su_max 0.001
_refine_ls_shift/su_mean 0
_refine_ls_structure_factor_coef Fsqd
_refine_ls_weighting_details 'calc w=1/[\s^2^(Fo^2^)+(0.0570P)^2^+1.0611P] where P=(Fo^2^+2Fc^2^)/3'
_refine_ls_weighting_scheme calc
_refine_ls_wR_factor_gt 0.1189
_refine_ls_wR_factor_ref 0.1249
_reflns_number_gt 4178
_reflns_number_total 4801
_reflns_threshold_expression >2sigma(I)
_cod_data_source_file b514666f.txt
_cod_data_source_block (15)-apr603
_cod_original_sg_symbol_H-M P2(1)/n
_cod_database_code 7006845

loop_
_symmetry_equiv_pos_as_xyz
'x, y, z'
'-x+1/2, y+1/2, -z+1/2'
'-x, -y, -z'
'x-1/2, -y-1/2, z-1/2'

loop_
_atom_site_label
_atom_site_type_symbol
_atom_site_fract_x
_atom_site_fract_y
_atom_site_fract_z
_atom_site_U_iso_or_equiv
_atom_site_adp_type
_atom_site_occupancy
_atom_site_symmetry_multiplicity
_atom_site_calc_flag
_atom_site_refinement_flags
_atom_site_disorder_assembly
_atom_site_disorder_group
Si1 Si 0.53647(4) 0.39753(4) 0.52428(2) 0.02232(12) Uani 1 1 d . . .
Si2 Si 0.75295(4) 0.38646(4) 0.53843(3) 0.03096(14) Uani 1 1 d . . .
N1 N 0.46404(12) 0.27438(12) 0.47299(7) 0.0260(3) Uani 1 1 d . . .
N2 N 0.46362(12) 0.35363(13) 0.60504(7) 0.0275(3) Uani 1 1 d . . .
C1 C 0.35753(14) 0.24236(15) 0.50773(8) 0.0276(3) Uani 1 1 d . . .
C2 C 0.35720(14) 0.28746(15) 0.58193(8) 0.0285(3) Uani 1 1 d . . .
C3 C 0.25566(16) 0.26915(18) 0.62215(10) 0.0383(4) Uani 1 1 d . . .
H3 H 0.2547 0.2998 0.6718 0.046 Uiso 1 1 calc R . .
C4 C 0.15512(17) 0.2057(2) 0.58969(11) 0.0455(5) Uani 1 1 d . . .
H4 H 0.0858 0.193 0.6175 0.055 Uiso 1 1 calc R . .
C5 C 0.15533(17) 0.1613(2) 0.51783(12) 0.0457(5) Uani 1 1 d . . .
H5 H 0.0863 0.118 0.4963 0.055 Uiso 1 1 calc R . .
C6 C 0.25634(16) 0.17956(18) 0.47627(10) 0.0369(4) Uani 1 1 d . . .
H6 H 0.2559 0.1491 0.4265 0.044 Uiso 1 1 calc R . .
C7 C 0.47346(16) 0.25529(15) 0.39268(8) 0.0294(3) Uani 1 1 d . . .
H7A H 0.5237 0.3237 0.3742 0.035 Uiso 1 1 calc R . .
H7B H 0.3909 0.2641 0.3677 0.035 Uiso 1 1 calc R . .
C8 C 0.52709(17) 0.13099(16) 0.36670(9) 0.0345(4) Uani 1 1 d . . .
C9 C 0.4479(2) 0.01875(19) 0.38224(13) 0.0506(5) Uani 1 1 d . . .
H9A H 0.366 0.0312 0.3584 0.076 Uiso 1 1 calc R . .
H9B H 0.4431 0.0094 0.4363 0.076 Uiso 1 1 calc R . .
H9C H 0.4838 -0.0565 0.362 0.076 Uiso 1 1 calc R . .
C10 C 0.5360(2) 0.1438(2) 0.28185(11) 0.0558(6) Uani 1 1 d . . .
H10A H 0.4546 0.157 0.2575 0.084 Uiso 1 1 calc R . .
H10B H 0.5712 0.0676 0.2623 0.084 Uiso 1 1 calc R . .
H10C H 0.5881 0.215 0.2716 0.084 Uiso 1 1 calc R . .
C11 C 0.6531(2) 0.1097(2) 0.40449(12) 0.0485(5) Uani 1 1 d . . .
H11A H 0.7054 0.181 0.3949 0.073 Uiso 1 1 calc R . .
H11B H 0.6882 0.0338 0.3845 0.073 Uiso 1 1 calc R . .
H11C H 0.6471 0.1005 0.4585 0.073 Uiso 1 1 calc R . .
C12 C 0.47251(17) 0.42341(16) 0.67533(9) 0.0323(4) Uani 1 1 d . . .
H12A H 0.3903 0.4555 0.6838 0.039 Uiso 1 1 calc R . .
H12B H 0.5252 0.4966 0.6684 0.039 Uiso 1 1 calc R . .
C13 C 0.52151(19) 0.35578(18) 0.74765(9) 0.0402(4) Uani 1 1 d . . .
C14 C 0.64480(19) 0.2970(2) 0.73708(11) 0.0505(5) Uani 1 1 d . . .
H14A H 0.6357 0.2324 0.6984 0.076 Uiso 1 1 calc R . .
H14B H 0.6768 0.2595 0.7842 0.076 Uiso 1 1 calc R . .
H14C H 0.7013 0.3611 0.7217 0.076 Uiso 1 1 calc R . .
C15 C 0.5349(3) 0.4565(3) 0.80760(13) 0.0900(11) Uani 1 1 d . . .
H15A H 0.4553 0.4944 0.814 0.135 Uiso 1 1 calc R . .
H15B H 0.5915 0.5206 0.7924 0.135 Uiso 1 1 calc R . .
H15C H 0.5664 0.4193 0.8549 0.135 Uiso 1 1 calc R . .
C16 C 0.4372(2) 0.2528(3) 0.77233(13) 0.0659(7) Uani 1 1 d . . .
H16A H 0.3566 0.2877 0.7792 0.099 Uiso 1 1 calc R . .
H16B H 0.4709 0.217 0.8196 0.099 Uiso 1 1 calc R . .
H16C H 0.4302 0.1876 0.734 0.099 Uiso 1 1 calc R . .
C17 C 0.8199(2) 0.4200(2) 0.44724(13) 0.0504(5) Uani 1 1 d . . .
H17A H 0.792 0.5017 0.4288 0.076 Uiso 1 1 calc R . .
H17B H 0.7938 0.3558 0.4107 0.076 Uiso 1 1 calc R . .
H17C H 0.9089 0.4199 0.4546 0.076 Uiso 1 1 calc R . .
C18 C 0.80653(17) 0.22942(18) 0.57398(11) 0.0437(4) Uani 1 1 d . . .
H18A H 0.7721 0.2123 0.6219 0.066 Uiso 1 1 calc R . .
H18B H 0.8956 0.2291 0.5809 0.066 Uiso 1 1 calc R . .
H18C H 0.7798 0.1651 0.5377 0.066 Uiso 1 1 calc R . .
C19 C 0.81202(19) 0.5108(2) 0.60507(12) 0.0481(5) Uani 1 1 d . . .
H19A H 0.7844 0.5926 0.5864 0.072 Uiso 1 1 calc R . .
H19B H 0.9012 0.5087 0.6093 0.072 Uiso 1 1 calc R . .
H19C H 0.7813 0.4961 0.6543 0.072 Uiso 1 1 calc R . .

loop_
_atom_site_aniso_label
_atom_site_aniso_U_11
_atom_site_aniso_U_22
_atom_site_aniso_U_33
_atom_site_aniso_U_23
_atom_site_aniso_U_13
_atom_site_aniso_U_12
Si1 0.0200(2) 0.0248(2) 0.0220(2) 0.00017(15) 0.00075(15) 0.00031(15)
Si2 0.0211(2) 0.0322(3) 0.0393(3) 0.00240(18) 0.00034(18) 0.00100(17)
N1 0.0275(7) 0.0276(7) 0.0231(6) -0.0019(5) 0.0038(5) -0.0036(5)
N2 0.0309(7) 0.0304(7) 0.0211(6) 0.0006(5) 0.0020(5) -0.0025(6)
C1 0.0266(8) 0.0285(8) 0.0279(7) 0.0031(6) 0.0023(6) -0.0022(6)
C2 0.0287(8) 0.0306(8) 0.0265(7) 0.0044(6) 0.0031(6) -0.0007(6)
C3 0.0370(9) 0.0464(10) 0.0327(8) 0.0048(7) 0.0111(7) -0.0012(8)
C4 0.0313(9) 0.0567(12) 0.0501(11) 0.0108(9) 0.0127(8) -0.0062(9)
C5 0.0297(9) 0.0529(12) 0.0541(11) 0.0050(9) 0.0003(8) -0.0128(8)
C6 0.0332(9) 0.0404(10) 0.0367(9) -0.0004(7) -0.0007(7) -0.0080(8)
C7 0.0362(9) 0.0281(8) 0.0241(7) 0.0009(6) 0.0037(6) -0.0022(7)
C8 0.0442(10) 0.0305(8) 0.0296(8) -0.0035(7) 0.0081(7) -0.0009(7)
C9 0.0633(14) 0.0322(10) 0.0578(12) -0.0085(9) 0.0149(10) -0.0075(9)
C10 0.0802(16) 0.0573(13) 0.0314(10) -0.0079(9) 0.0150(10) 0.0044(12)
C11 0.0493(12) 0.0429(11) 0.0536(12) -0.0040(9) 0.0064(9) 0.0092(9)
C12 0.0421(10) 0.0310(8) 0.0236(7) -0.0009(6) 0.0006(6) 0.0052(7)
C13 0.0537(11) 0.0442(10) 0.0222(8) 0.0001(7) -0.0016(7) 0.0114(9)
C14 0.0496(12) 0.0596(13) 0.0411(10) 0.0092(9) -0.0053(8) 0.0084(10)
C15 0.147(3) 0.084(2) 0.0346(12) -0.0244(12) -0.0260(14) 0.047(2)
C16 0.0610(14) 0.0910(19) 0.0466(12) 0.0380(12) 0.0106(10) 0.0103(13)
C17 0.0438(11) 0.0511(12) 0.0585(12) 0.0066(10) 0.0199(9) -0.0002(9)
C18 0.0360(10) 0.0424(10) 0.0517(11) 0.0045(8) -0.0036(8) 0.0113(8)
C19 0.0412(11) 0.0443(11) 0.0568(12) -0.0021(9) -0.0109(9) -0.0079(9)

loop_
_atom_type_symbol
_atom_type_description
_atom_type_scat_dispersion_real
_atom_type_scat_dispersion_imag
_atom_type_scat_source
C C 0.0033 0.0016 'International Tables Vol C Tables 4.2.6.8 and 6.1.1.4'
H H 0 0 'International Tables Vol C Tables 4.2.6.8 and 6.1.1.4'
N N 0.0061 0.0033 'International Tables Vol C Tables 4.2.6.8 and 6.1.1.4'
Si Si 0.0817 0.0704 'International Tables Vol C Tables 4.2.6.8 and 6.1.1.4'

loop_
_geom_angle_atom_site_label_1
_geom_angle_atom_site_label_2
_geom_angle_atom_site_label_3
_geom_angle
_geom_angle_site_symmetry_1
_geom_angle_site_symmetry_3
_geom_angle_publ_flag
N2 Si1 N1 90.74(6) . . ?
N2 Si1 Si2 114.03(5) . . ?
N1 Si1 Si2 115.45(5) . . ?
N2 Si1 Si1 111.71(5) . 3_666 ?
N1 Si1 Si1 110.92(5) . 3_666 ?
Si2 Si1 Si1 112.27(3) . 3_666 ?
C17 Si2 C19 106.21(10) . . ?
C17 Si2 C18 109.53(10) . . ?
C19 Si2 C18 109.54(9) . . ?
C17 Si2 Si1 110.41(7) . . ?
C19 Si2 Si1 109.39(7) . . ?
C18 Si2 Si1 111.62(7) . . ?
C1 N1 C7 121.25(13) . . ?
C1 N1 Si1 108.15(10) . . ?
C7 N1 Si1 123.75(10) . . ?
C2 N2 C12 121.07(13) . . ?
C2 N2 Si1 108.01(10) . . ?
C12 N2 Si1 124.21(11) . . ?
C6 C1 N1 127.46(15) . . ?
C6 C1 C2 119.56(15) . . ?
N1 C1 C2 112.89(13) . . ?
C3 C2 N2 127.11(15) . . ?
C3 C2 C1 119.70(15) . . ?
N2 C2 C1 113.11(13) . . ?
C2 C3 C4 119.90(17) . . ?
C5 C4 C3 120.56(17) . . ?
C4 C5 C6 120.39(17) . . ?
C1 C6 C5 119.88(17) . . ?
N1 C7 C8 118.17(13) . . ?
C11 C8 C9 108.41(17) . . ?
C11 C8 C10 109.61(17) . . ?
C9 C8 C10 109.19(16) . . ?
C11 C8 C7 110.63(15) . . ?
C9 C8 C7 113.08(15) . . ?
C10 C8 C7 105.87(15) . . ?
N2 C12 C13 118.65(14) . . ?
C15 C13 C14 109.8(2) . . ?
C15 C13 C16 109.9(2) . . ?
C14 C13 C16 107.51(18) . . ?
C15 C13 C12 105.60(17) . . ?
C14 C13 C12 110.60(15) . . ?
C16 C13 C12 113.46(16) . . ?

loop_
_geom_bond_atom_site_label_1
_geom_bond_atom_site_label_2
_geom_bond_distance
_geom_bond_site_symmetry_2
_geom_bond_publ_flag
Si1 N2 1.7680(13) . ?
Si1 N1 1.7686(13) . ?
Si1 Si2 2.3828(6) . ?
Si1 Si1 2.4791(8) 3_666 ?
Si2 C17 1.875(2) . ?
Si2 C19 1.878(2) . ?
Si2 C18 1.8825(19) . ?
N1 C1 1.4086(19) . ?
N1 C7 1.4657(19) . ?
N2 C2 1.408(2) . ?
N2 C12 1.464(2) . ?
C1 C6 1.388(2) . ?
C1 C2 1.416(2) . ?
C2 C3 1.386(2) . ?
C3 C4 1.392(3) . ?
C4 C5 1.374(3) . ?
C5 C6 1.395(3) . ?
C7 C8 1.544(2) . ?
C8 C11 1.519(3) . ?
C8 C9 1.524(3) . ?
C8 C10 1.538(2) . ?
C12 C13 1.550(2) . ?
C13 C15 1.525(3) . ?
C13 C14 1.521(3) . ?
C13 C16 1.529(3) . ?
